data_4334505
loop_
_publ_author_name
'Vadapalli Chandrasekhar'
'Atanu Dey'
'Antonio J. Mota'
'Enrique Colacio'

_publ_contact_author_address
;Head, Department of Chemistry
Indian Institute of Technology Kanpur
Kanpur 208016
Uttarpradesh
India
;
_publ_contact_author_email vc@iitk.ac.in
_publ_contact_author_fax '+91-512-259 7436'
_publ_contact_author_name 'Prof. V. Chandrasekhar'
_publ_contact_author_phone '+91-512-259 7259'
_publ_section_title
;
 Slow Magnetic Relaxation in Co(III)-Co(II) Mixed-Valence Dinuclear
 Complexes with a CoIIO5X (X = Cl, Br, NO3) Distorted-Octahedral
 Coordination Sphere
;
_journal_name_full 'Inorganic Chemistry'
_journal_page_first 4554
_journal_page_last 4561
_journal_paper_doi 10.1021/ic400073y
_journal_volume 52
_journal_year 2013
_chemical_formula_moiety 'C24 H28 Co2 N3 O14, 2(H2 O), O '
_chemical_formula_sum 'C24 H32 Co2 N3 O17'
_chemical_formula_weight 752.39
_chemical_name_systematic
; 
 ? 
;
_space_group_IT_number 9
_symmetry_cell_setting monoclinic
_symmetry_space_group_name_Hall 'C -2yc'
_symmetry_space_group_name_H-M 'C 1 c 1'
_atom_sites_solution_hydrogens geom
_atom_sites_solution_primary direct
_atom_sites_solution_secondary difmap
_audit_creation_method SHELXL-97
_cell_angle_alpha 90.00
_cell_angle_beta 105.583(3)
_cell_angle_gamma 90.00
_cell_formula_units_Z 4
_cell_length_a 12.513(2)
_cell_length_b 13.020(2)
_cell_length_c 19.069(3)
_cell_measurement_reflns_used 2295
_cell_measurement_temperature 100(2)
_cell_measurement_theta_max 25.34
_cell_measurement_theta_min 2.30
_cell_volume 2992.5(8)
_computing_cell_refinement 'Bruker SMART'
_computing_data_collection 'Bruker SMART'
_computing_data_reduction 'Bruker SAINT'
_computing_molecular_graphics 'Bruker SHELXTL'
_computing_publication_material 'Bruker SHELXTL'
_computing_structure_refinement 'Bruker SHELXTL'
_computing_structure_solution 'Bruker SHELXTL'
_diffrn_ambient_temperature 100(2)
_diffrn_measured_fraction_theta_full 0.993
_diffrn_measured_fraction_theta_max 0.993
_diffrn_measurement_device_type 'CCD area detector'
_diffrn_measurement_method 'phi and omega scans'
_diffrn_radiation_monochromator graphite
_diffrn_radiation_source 'fine-focus sealed tube'
_diffrn_radiation_type MoK\a
_diffrn_radiation_wavelength 0.71073
_diffrn_reflns_av_R_equivalents 0.0309
_diffrn_reflns_av_sigmaI/netI 0.0672
_diffrn_reflns_limit_h_max 14
_diffrn_reflns_limit_h_min -14
_diffrn_reflns_limit_k_max 15
_diffrn_reflns_limit_k_min -12
_diffrn_reflns_limit_l_max 22
_diffrn_reflns_limit_l_min -21
_diffrn_reflns_number 7631
_diffrn_reflns_theta_full 25.03
_diffrn_reflns_theta_max 25.03
_diffrn_reflns_theta_min 4.41
_exptl_absorpt_coefficient_mu 1.193
_exptl_absorpt_correction_T_max 0.867
_exptl_absorpt_correction_T_min 0.816
_exptl_absorpt_correction_type empirical
_exptl_absorpt_process_details sadabs
_exptl_crystal_colour brown
_exptl_crystal_density_diffrn 1.670
_exptl_crystal_description block
_exptl_crystal_F_000 1548
_exptl_crystal_size_max 0.17
_exptl_crystal_size_mid 0.16
_exptl_crystal_size_min 0.12
_refine_diff_density_max 0.993
_refine_diff_density_min -0.453
_refine_diff_density_rms 0.093
_refine_ls_abs_structure_details 'Flack H D (1983), Acta Cryst. A39, 876-881'
_refine_ls_abs_structure_Flack 0.00(2)
_refine_ls_extinction_method none
_refine_ls_goodness_of_fit_ref 1.051
_refine_ls_hydrogen_treatment mixed
_refine_ls_matrix_type full
_refine_ls_number_parameters 435
_refine_ls_number_reflns 4712
_refine_ls_number_restraints 24
_refine_ls_restrained_S_all 1.058
_refine_ls_R_factor_all 0.0575
_refine_ls_R_factor_gt 0.0499
_refine_ls_shift/su_max 0.000
_refine_ls_shift/su_mean 0.000
_refine_ls_structure_factor_coef Fsqd
_refine_ls_weighting_details 'calc w=1/[\s^2^(Fo^2^)+(0.0563P)^2^+6.2236P] where P=(Fo^2^+2Fc^2^)/3'
_refine_ls_weighting_scheme calc
_refine_ls_wR_factor_gt 0.1191
_refine_ls_wR_factor_ref 0.1268
_reflns_number_gt 4156
_reflns_number_total 4712
_reflns_threshold_expression >2sigma(I)
_cod_data_source_file ic400073y_si_002_3.cif
_cod_data_source_block NO3
_cod_database_code 4334505

loop_
_symmetry_equiv_pos_as_xyz
'x, y, z'
'x, -y, z+1/2'
'x+1/2, y+1/2, z'
'x+1/2, -y+1/2, z+1/2'

loop_
_atom_site_label
_atom_site_type_symbol
_atom_site_fract_x
_atom_site_fract_y
_atom_site_fract_z
_atom_site_U_iso_or_equiv
_atom_site_adp_type
_atom_site_occupancy
_atom_site_symmetry_multiplicity
_atom_site_calc_flag
_atom_site_refinement_flags
C1 C 0.7320(6) 0.3518(6) -0.2021(4) 0.0453(18) Uani 1 1 d .
H1A H 0.8049 0.3212 -0.1984 0.068 Uiso 1 1 calc R
H1B H 0.7407 0.4255 -0.1918 0.068 Uiso 1 1 calc R
H1C H 0.6839 0.3415 -0.2514 0.068 Uiso 1 1 calc R
C2 C 0.6653(5) 0.1999(5) -0.1558(3) 0.0307(14) Uani 1 1 d .
C3 C 0.6897(5) 0.1345(5) -0.2072(3) 0.0360(15) Uani 1 1 d .
H3 H 0.7230 0.1612 -0.2427 0.043 Uiso 1 1 calc R
C4 C 0.6658(5) 0.0314(5) -0.2068(3) 0.0357(15) Uani 1 1 d .
H4 H 0.6835 -0.0128 -0.2417 0.043 Uiso 1 1 calc R
C5 C 0.6163(5) -0.0084(5) -0.1564(3) 0.0287(13) Uani 1 1 d .
H5A H 0.5984 -0.0794 -0.1575 0.034 Uiso 1 1 calc R
C6 C 0.5921(5) 0.0560(5) -0.1031(3) 0.0281(13) Uani 1 1 d .
C7 C 0.6171(5) 0.1603(5) -0.1015(3) 0.0271(13) Uani 1 1 d .
C8 C 0.5428(5) 0.0083(5) -0.0508(3) 0.0261(12) Uani 1 1 d .
H8 H 0.5298 -0.0636 -0.0550 0.031 Uiso 1 1 calc R
C9 C 0.4720(5) -0.0022(4) 0.0545(3) 0.0242(12) Uani 1 1 d .
C10 C 0.4664(5) 0.0754(4) 0.1153(3) 0.0274(13) Uani 1 1 d .
H10A H 0.4074 0.0542 0.1380 0.033 Uiso 1 1 calc R
H10B H 0.5379 0.0750 0.1535 0.033 Uiso 1 1 calc R
C11 C 0.3579(5) -0.0450(5) 0.0181(4) 0.0299(13) Uani 1 1 d .
H11A H 0.3607 -0.0839 -0.0260 0.036 Uiso 1 1 calc R
H11B H 0.3352 -0.0929 0.0517 0.036 Uiso 1 1 calc R
C12 C 0.5511(5) -0.0895(4) 0.0880(3) 0.0299(13) Uani 1 1 d .
H12A H 0.5294 -0.1175 0.1305 0.036 Uiso 1 1 calc R
H12B H 0.5440 -0.1453 0.0518 0.036 Uiso 1 1 calc R
C13 C 0.9176(6) 0.0433(5) 0.2344(4) 0.0432(17) Uani 1 1 d .
H13A H 0.9900 0.0694 0.2322 0.065 Uiso 1 1 calc R
H13B H 0.9142 -0.0310 0.2258 0.065 Uiso 1 1 calc R
H13C H 0.9071 0.0575 0.2826 0.065 Uiso 1 1 calc R
C14 C 0.8151(5) 0.1964(5) 0.1858(3) 0.0250(14) Uani 1 1 d .
C15 C 0.8835(5) 0.2607(5) 0.2359(3) 0.0344(15) Uani 1 1 d .
H15 H 0.9472 0.2336 0.2699 0.041 Uiso 1 1 calc R
C16 C 0.8600(6) 0.3637(5) 0.2369(3) 0.0396(17) Uani 1 1 d .
H16 H 0.9081 0.4076 0.2711 0.048 Uiso 1 1 calc R
C17 C 0.7661(5) 0.4039(5) 0.1882(3) 0.0328(14) Uani 1 1 d .
H17 H 0.7496 0.4749 0.1897 0.039 Uiso 1 1 calc R
C18 C 0.6952(5) 0.3394(5) 0.1367(3) 0.0266(13) Uani 1 1 d .
C19 C 0.7190(5) 0.2329(5) 0.1345(3) 0.0250(13) Uani 1 1 d .
C20 C 0.6023(5) 0.3874(4) 0.0858(3) 0.0225(12) Uani 1 1 d .
H20 H 0.5942 0.4595 0.0900 0.027 Uiso 1 1 calc R
C21 C 0.4421(5) 0.4003(4) -0.0185(3) 0.0248(12) Uani 1 1 d .
C22 C 0.3874(5) 0.3240(4) -0.0777(3) 0.0266(13) Uani 1 1 d .
H22A H 0.3103 0.3463 -0.1008 0.032 Uiso 1 1 calc R
H22B H 0.4281 0.3234 -0.1156 0.032 Uiso 1 1 calc R
C23 C 0.3592(5) 0.4437(5) 0.0193(3) 0.0297(13) Uani 1 1 d .
H23A H 0.3990 0.4826 0.0632 0.036 Uiso 1 1 calc R
H23B H 0.3077 0.4913 -0.0139 0.036 Uiso 1 1 calc R
C24 C 0.4928(5) 0.4866(4) -0.0522(3) 0.0290(13) Uani 1 1 d .
H24A H 0.4356 0.5148 -0.0942 0.035 Uiso 1 1 calc R
H24B H 0.5158 0.5423 -0.0160 0.035 Uiso 1 1 calc R
N1 N 0.5152(4) 0.0553(4) 0.0005(2) 0.0225(11) Uani 1 1 d .
N2 N 0.5308(4) 0.3418(4) 0.0359(2) 0.0233(11) Uani 1 1 d .
N3 N 0.0901(6) 0.2090(5) -0.1156(4) 0.0638(19) Uani 1 1 d DU
O1 O 0.6831(4) 0.3037(3) -0.1504(2) 0.0363(11) Uani 1 1 d .
O2 O 0.6010(4) 0.2287(3) -0.0535(2) 0.0263(9) Uani 1 1 d .
O3 O 0.4444(3) 0.1755(3) 0.0871(2) 0.0242(9) Uani 1 1 d .
O4 O 0.2781(4) 0.0359(3) -0.0018(2) 0.0320(10) Uani 1 1 d .
O5 O 0.6640(4) -0.0572(3) 0.1109(2) 0.0334(10) Uani 1 1 d .
H5 H 0.6689 0.0038 0.0977 0.050 Uiso 1 1 calc R
O6 O 0.8324(4) 0.0925(3) 0.1802(2) 0.0359(10) Uani 1 1 d .
O7 O 0.6616(3) 0.1674(3) 0.0881(2) 0.0249(9) Uani 1 1 d .
O8 O 0.3859(3) 0.2230(3) -0.0494(2) 0.0237(9) Uani 1 1 d .
O9 O 0.2982(4) 0.3614(3) 0.0395(2) 0.0329(11) Uani 1 1 d .
O10 O 0.5868(4) 0.4555(3) -0.0764(2) 0.0322(10) Uani 1 1 d .
H10 H 0.5938 0.3914 -0.0729 0.048 Uiso 1 1 calc R
O11 O 0.2256(4) 0.1813(3) 0.1111(3) 0.0358(11) Uani 1 1 d .
O12 O 0.1327(4) 0.2166(4) -0.0466(2) 0.0374(12) Uani 1 1 d D
O13 O -0.0154(5) 0.2307(5) -0.1435(3) 0.0578(15) Uani 1 1 d D
O14 O 0.1524(7) 0.1686(7) -0.1649(5) 0.106(3) Uani 1 1 d DU
O15 O 0.0124(5) 0.1568(4) 0.1030(3) 0.0500(13) Uani 1 1 d D
O16 O 0.3980(4) 0.2798(4) 0.2068(3) 0.0465(12) Uani 1 1 d D
O17 O 0.8905(5) 0.2186(4) 0.9709(3) 0.0592(15) Uani 1 1 d .
Co1 Co 0.52646(5) 0.19849(6) 0.01790(3) 0.0209(2) Uani 1 1 d .
Co2 Co 0.28632(5) 0.19818(6) 0.01754(4) 0.0246(2) Uani 1 1 d .
H14W H -0.035(6) 0.182(10) 0.066(4) 0.18(7) Uiso 1 1 d D
H15W H 0.070(6) 0.16(3) 0.088(8) 0.7(4) Uiso 1 1 d D
H16W H 0.437(4) 0.261(5) 0.180(2) 0.04(2) Uiso 1 1 d D
H17W H 0.448(4) 0.279(7) 0.2476(17) 0.08(3) Uiso 1 1 d D

loop_
_atom_site_aniso_label
_atom_site_aniso_U_11
_atom_site_aniso_U_22
_atom_site_aniso_U_33
_atom_site_aniso_U_23
_atom_site_aniso_U_13
_atom_site_aniso_U_12
C1 0.052(5) 0.053(4) 0.041(4) 0.013(3) 0.029(4) 0.005(3)
C2 0.028(3) 0.042(4) 0.023(3) 0.000(3) 0.010(3) 0.005(3)
C3 0.033(4) 0.048(4) 0.029(3) 0.003(3) 0.012(3) 0.004(3)
C4 0.034(4) 0.048(4) 0.026(3) -0.006(3) 0.008(3) 0.009(3)
C5 0.027(3) 0.033(3) 0.024(3) -0.004(2) 0.003(2) 0.003(2)
C6 0.024(3) 0.036(3) 0.021(3) -0.002(2) -0.001(2) 0.005(2)
C7 0.027(3) 0.030(3) 0.027(3) 0.003(3) 0.011(3) 0.007(2)
C8 0.020(3) 0.030(3) 0.027(3) 0.001(2) 0.005(2) 0.007(2)
C9 0.023(3) 0.025(3) 0.027(3) 0.006(2) 0.009(2) 0.001(2)
C10 0.031(3) 0.029(3) 0.024(3) 0.003(2) 0.011(3) 0.004(2)
C11 0.027(3) 0.025(3) 0.037(3) 0.002(3) 0.008(3) 0.004(2)
C12 0.032(3) 0.029(3) 0.029(3) -0.002(2) 0.009(3) 0.004(3)
C13 0.036(4) 0.049(4) 0.036(4) 0.010(3) -0.004(3) 0.002(3)
C14 0.008(3) 0.050(4) 0.017(3) 0.001(2) 0.005(2) 0.002(2)
C15 0.027(3) 0.042(4) 0.029(3) 0.005(3) -0.001(3) 0.000(3)
C16 0.054(4) 0.037(4) 0.023(3) 0.003(3) 0.001(3) -0.018(3)
C17 0.039(4) 0.029(3) 0.027(3) 0.005(3) 0.002(3) -0.009(3)
C18 0.020(3) 0.039(3) 0.022(3) -0.002(2) 0.007(2) -0.001(2)
C19 0.017(3) 0.039(4) 0.022(3) -0.005(3) 0.011(2) -0.002(2)
C20 0.019(3) 0.030(3) 0.021(3) 0.004(2) 0.010(2) -0.004(2)
C21 0.023(3) 0.028(3) 0.022(3) -0.002(2) 0.003(2) -0.004(2)
C22 0.034(3) 0.024(3) 0.023(3) 0.002(2) 0.010(3) 0.005(2)
C23 0.022(3) 0.031(3) 0.034(3) 0.002(3) 0.003(3) -0.002(2)
C24 0.023(3) 0.027(3) 0.034(3) -0.001(3) 0.004(3) -0.004(2)
N1 0.026(3) 0.024(2) 0.021(3) 0.0005(19) 0.011(2) -0.001(2)
N2 0.015(2) 0.031(3) 0.023(3) -0.007(2) 0.004(2) 0.000(2)
N3 0.063(2) 0.063(2) 0.064(2) 0.0012(10) 0.0164(11) -0.0006(10)
O1 0.044(3) 0.041(3) 0.031(2) 0.0042(18) 0.023(2) 0.001(2)
O2 0.031(2) 0.030(2) 0.021(2) -0.0039(17) 0.0128(18) -0.0019(18)
O3 0.019(2) 0.031(2) 0.022(2) 0.0029(18) 0.0041(17) 0.0045(17)
O4 0.025(2) 0.028(2) 0.044(3) 0.0013(19) 0.009(2) 0.0051(18)
O5 0.031(2) 0.034(2) 0.036(2) 0.0036(19) 0.0107(19) 0.007(2)
O6 0.037(3) 0.037(2) 0.029(2) -0.0014(19) 0.0006(19) 0.011(2)
O7 0.017(2) 0.033(2) 0.021(2) 0.0001(18) -0.0001(17) 0.0075(18)
O8 0.018(2) 0.031(2) 0.022(2) -0.0042(18) 0.0041(17) 0.0009(17)
O9 0.022(2) 0.032(2) 0.049(3) -0.003(2) 0.017(2) -0.0017(18)
O10 0.031(2) 0.034(2) 0.033(2) 0.0005(19) 0.011(2) -0.004(2)
O11 0.044(3) 0.033(3) 0.032(3) 0.000(2) 0.013(2) 0.003(2)
O12 0.042(3) 0.040(3) 0.029(3) -0.003(2) 0.006(2) -0.004(2)
O13 0.038(3) 0.064(4) 0.062(4) 0.018(3) -0.003(3) 0.006(3)
O14 0.090(6) 0.128(6) 0.106(6) -0.014(5) 0.039(5) -0.013(5)
O15 0.043(3) 0.052(3) 0.060(3) 0.002(3) 0.020(3) -0.003(2)
O16 0.038(3) 0.067(3) 0.034(3) -0.010(2) 0.009(2) 0.008(2)
O17 0.048(3) 0.054(3) 0.064(4) -0.018(3) -0.004(3) 0.011(3)
Co1 0.0188(4) 0.0248(4) 0.0202(4) -0.0010(3) 0.0069(3) 0.0006(3)
Co2 0.0280(5) 0.0229(4) 0.0255(4) 0.0016(3) 0.0116(4) 0.0013(3)

loop_
_atom_type_symbol
_atom_type_description
_atom_type_scat_dispersion_real
_atom_type_scat_dispersion_imag
_atom_type_scat_source
C C 0.0033 0.0016 'International Tables Vol C Tables 4.2.6.8 and 6.1.1.4'
H H 0.0000 0.0000 'International Tables Vol C Tables 4.2.6.8 and 6.1.1.4'
N N 0.0061 0.0033 'International Tables Vol C Tables 4.2.6.8 and 6.1.1.4'
O O 0.0106 0.0060 'International Tables Vol C Tables 4.2.6.8 and 6.1.1.4'
Co Co 0.3494 0.9721 'International Tables Vol C Tables 4.2.6.8 and 6.1.1.4'

loop_
_geom_angle_atom_site_label_1
_geom_angle_atom_site_label_2
_geom_angle_atom_site_label_3
_geom_angle
O1 C2 C3 126.4(6)
O1 C2 C7 113.2(5)
C3 C2 C7 120.4(6)
C4 C3 C2 120.1(6)
C3 C4 C5 120.8(6)
C4 C5 C6 120.2(6)
C7 C6 C5 120.3(6)
C7 C6 C8 122.6(5)
C5 C6 C8 117.1(5)
O2 C7 C6 126.4(6)
O2 C7 C2 115.4(5)
C6 C7 C2 118.2(5)
N1 C8 C6 125.2(5)
N1 C9 C11 109.9(5)
N1 C9 C12 110.4(5)
C11 C9 C12 110.1(5)
N1 C9 C10 106.6(4)
C11 C9 C10 110.8(5)
C12 C9 C10 109.0(5)
O3 C10 C9 111.2(4)
O4 C11 C9 110.8(5)
O5 C12 C9 112.7(5)
O6 C14 C15 124.6(5)
O6 C14 C19 113.5(5)
C15 C14 C19 121.9(6)
C16 C15 C14 120.4(6)
C15 C16 C17 120.2(6)
C16 C17 C18 120.2(6)
C17 C18 C19 120.2(5)
C17 C18 C20 116.9(5)
C19 C18 C20 122.8(5)
O7 C19 C14 117.6(6)
O7 C19 C18 125.4(5)
C14 C19 C18 117.0(5)
N2 C20 C18 125.5(5)
N2 C21 C24 110.6(5)
N2 C21 C22 106.4(4)
C24 C21 C22 109.0(5)
N2 C21 C23 109.3(5)
C24 C21 C23 110.0(5)
C22 C21 C23 111.4(5)
O8 C22 C21 111.8(5)
O9 C23 C21 109.3(5)
O10 C24 C21 113.6(5)
C8 N1 C9 120.8(5)
C8 N1 Co1 125.6(4)
C9 N1 Co1 113.5(3)
C20 N2 C21 121.4(5)
C20 N2 Co1 125.4(4)
C21 N2 Co1 113.2(3)
O12 N3 O13 119.6(7)
O12 N3 O14 122.5(7)
O13 N3 O14 117.7(7)
C2 O1 C1 118.0(5)
C7 O2 Co1 123.5(4)
C10 O3 Co1 108.9(3)
C10 O3 Co2 115.4(3)
Co1 O3 Co2 97.63(17)
C11 O4 Co2 133.0(4)
C14 O6 C13 119.3(5)
C19 O7 Co1 124.4(4)
C22 O8 Co1 107.8(3)
C22 O8 Co2 117.1(3)
Co1 O8 Co2 99.25(18)
C23 O9 Co2 134.3(4)
N3 O12 Co2 133.3(5)
O2 Co1 N1 96.15(19)
O2 Co1 N2 85.99(19)
N1 Co1 N2 177.2(2)
O2 Co1 O7 91.93(19)
N1 Co1 O7 85.62(19)
N2 Co1 O7 96.07(19)
O2 Co1 O3 176.07(19)
N1 Co1 O3 86.39(19)
N2 Co1 O3 91.38(19)
O7 Co1 O3 91.25(17)
O2 Co1 O8 91.44(18)
N1 Co1 O8 92.00(19)
N2 Co1 O8 86.19(19)
O7 Co1 O8 176.1(2)
O3 Co1 O8 85.47(16)
O12 Co2 O8 104.32(18)
O12 Co2 O3 177.85(19)
O8 Co2 O3 77.63(16)
O12 Co2 O11 91.40(19)
O8 Co2 O11 163.36(17)
O3 Co2 O11 86.74(17)
O12 Co2 O4 91.08(18)
O8 Co2 O4 93.32(17)
O3 Co2 O4 87.89(16)
O11 Co2 O4 91.75(17)
O12 Co2 O9 90.33(18)
O8 Co2 O9 86.77(16)
O3 Co2 O9 90.68(17)
O11 Co2 O9 87.76(17)
O4 Co2 O9 178.51(18)

loop_
_geom_bond_atom_site_label_1
_geom_bond_atom_site_label_2
_geom_bond_distance
C1 O1 1.437(7)
C2 O1 1.370(7)
C2 C3 1.394(8)
C2 C7 1.428(8)
C3 C4 1.376(9)
C4 C5 1.376(8)
C5 C6 1.412(8)
C6 C7 1.392(9)
C6 C8 1.445(8)
C7 O2 1.330(7)
C8 N1 1.279(7)
C9 N1 1.487(7)
C9 C11 1.516(8)
C9 C12 1.530(8)
C9 C10 1.554(8)
C10 O3 1.407(7)
C11 O4 1.431(7)
C12 O5 1.424(7)
C13 O6 1.423(7)
C14 O6 1.378(7)
C14 C15 1.382(8)
C14 C19 1.413(8)
C15 C16 1.374(9)
C16 C17 1.389(9)
C17 C18 1.411(8)
C18 C19 1.421(9)
C18 C20 1.441(8)
C19 O7 1.298(7)
C20 N2 1.266(7)
C21 N2 1.507(7)
C21 C24 1.516(8)
C21 C22 1.521(8)
C21 C23 1.522(8)
C22 O8 1.424(7)
C23 O9 1.427(7)
C24 O10 1.432(7)
N1 Co1 1.892(5)
N2 Co1 1.895(5)
N3 O12 1.283(8)
N3 O13 1.315(8)
N3 O14 1.470(10)
O2 Co1 1.887(4)
O3 Co1 1.902(4)
O3 Co2 2.086(4)
O4 Co2 2.142(4)
O7 Co1 1.897(4)
O8 Co1 1.905(4)
O8 Co2 2.035(4)
O9 Co2 2.164(4)
O11 Co2 2.129(5)
O12 Co2 1.997(5)
